data_7039316
loop_
_publ_author_name
'Vr\'ana, Jan'
'Ketkov, Sergey'
'Jambor, Roman'
'R\%u\<zi\<cka, Ale\<s'
'Ly\<cka, Anton\'in'
'Dost\'al, Libor'

_publ_section_title
;
 Germylenes and stannylenes stabilized within N2PE rings (E = Ge or Sn):
 combined experimental and theoretical study.
;
_journal_issue 25
_journal_name_full 'Dalton transactions (Cambridge, England : 2003)'
_journal_page_first 10343
_journal_page_last 10354
_journal_paper_doi 10.1039/c6dt01616b
_journal_volume 45
_journal_year 2016
_chemical_formula_moiety 'C14 H24 Cl Ge N2 P'
_chemical_formula_sum 'C14 H24 Cl Ge N2 P'
_chemical_formula_weight 359.36
_chemical_name_systematic
; 
 ? 
;
_space_group_IT_number 33
_symmetry_cell_setting orthorhombic
_symmetry_space_group_name_Hall 'P 2c -2n'
_symmetry_space_group_name_H-M 'P n a 21'
_atom_sites_solution_hydrogens geom
_atom_sites_solution_primary direct
_atom_sites_solution_secondary difmap
_audit_creation_method SHELXL-97
_audit_update_record
;
2016-02-02 deposited with the CCDC.
2016-05-18 downloaded from the CCDC.
;
_cell_angle_alpha 90
_cell_angle_beta 90
_cell_angle_gamma 90
_cell_formula_units_Z 4
_cell_length_a 14.8260(6)
_cell_length_b 10.2630(7)
_cell_length_c 11.3191(12)
_cell_measurement_reflns_used 13413
_cell_measurement_temperature 150(1)
_cell_measurement_theta_max 27.5
_cell_measurement_theta_min 1
_cell_volume 1722.3(2)
_computing_cell_refinement 'COLLECT and DENZO'
_computing_data_collection 'COLLECT (Hooft, 1998) and DENZO (Otwinowski & Minor, 1997)'
_computing_data_reduction 'COLLECT and DENZO'
_computing_molecular_graphics 'PLATON (Spek, 2003)'
_computing_publication_material 'SHELXL-97 (Sheldrick, 2008)'
_computing_structure_refinement 'SHELXL-97 (Sheldrick, 1997)'
_computing_structure_solution 'SIR92 (Altomare et al., 1994)'
_diffrn_ambient_temperature 150(1)
_diffrn_detector_area_resol_mean 9.091
_diffrn_measured_fraction_theta_full 0.993
_diffrn_measured_fraction_theta_max 0.993
_diffrn_measurement_device_type 'Bruker Nonius KappaCCD area detector'
_diffrn_measurement_method '\f and \w scans to fill the Ewald sphere'
_diffrn_radiation_monochromator graphite
_diffrn_radiation_source 'fine-focus sealed tube'
_diffrn_radiation_type MoK\a
_diffrn_radiation_wavelength 0.71073
_diffrn_reflns_av_R_equivalents 0.0449
_diffrn_reflns_av_sigmaI/netI 0.0311
_diffrn_reflns_limit_h_max 19
_diffrn_reflns_limit_h_min -19
_diffrn_reflns_limit_k_max 13
_diffrn_reflns_limit_k_min -11
_diffrn_reflns_limit_l_max 14
_diffrn_reflns_limit_l_min -11
_diffrn_reflns_number 13375
_diffrn_reflns_theta_full 27.50
_diffrn_reflns_theta_max 27.50
_diffrn_reflns_theta_min 3.29
_diffrn_standards_number 0
_exptl_absorpt_coefficient_mu 2.017
_exptl_absorpt_correction_T_max 0.727
_exptl_absorpt_correction_T_min 0.641
_exptl_absorpt_correction_type integration
_exptl_absorpt_process_details
;
Gaussian integration (Coppens, 1970)
;
_exptl_crystal_colour colourless
_exptl_crystal_density_diffrn 1.386
_exptl_crystal_density_method 'not measured'
_exptl_crystal_description block
_exptl_crystal_F_000 744
_exptl_crystal_size_max 0.40
_exptl_crystal_size_mid 0.25
_exptl_crystal_size_min 0.24
_refine_diff_density_max 0.274
_refine_diff_density_min -0.424
_refine_diff_density_rms 0.059
_refine_ls_abs_structure_details 'Flack H D (1983), Acta Cryst. A39, 876-881'
_refine_ls_abs_structure_Flack 0.006(9)
_refine_ls_extinction_method none
_refine_ls_goodness_of_fit_ref 1.098
_refine_ls_hydrogen_treatment constr
_refine_ls_matrix_type full
_refine_ls_number_parameters 172
_refine_ls_number_reflns 3545
_refine_ls_number_restraints 1
_refine_ls_restrained_S_all 1.098
_refine_ls_R_factor_all 0.0311
_refine_ls_R_factor_gt 0.0259
_refine_ls_shift/su_max 0.001
_refine_ls_shift/su_mean 0.000
_refine_ls_structure_factor_coef Fsqd
_refine_ls_weighting_details 'calc w=1/[\s^2^(Fo^2^)+(0.0167P)^2^+1.1399P] where P=(Fo^2^+2Fc^2^)/3'
_refine_ls_weighting_scheme calc
_refine_ls_wR_factor_gt 0.0541
_refine_ls_wR_factor_ref 0.0578
_reflns_number_gt 3304
_reflns_number_total 3545
_reflns_threshold_expression >2sigma(I)
_cod_data_source_file c6dt01616b2.cif
_cod_data_source_block syn-12
_cod_depositor_comments 'Adding full bibliography for 7039310--7039320.cif.'
_cod_database_code 7039316

loop_
_symmetry_equiv_pos_as_xyz
'x, y, z'
'-x, -y, z+1/2'
'-x+1/2, y+1/2, z+1/2'
'x+1/2, -y+1/2, z'

loop_
_atom_site_label
_atom_site_type_symbol
_atom_site_fract_x
_atom_site_fract_y
_atom_site_fract_z
_atom_site_U_iso_or_equiv
_atom_site_adp_type
_atom_site_occupancy
_atom_site_symmetry_multiplicity
_atom_site_calc_flag
_atom_site_refinement_flags
Ge1 Ge 0.731551(16) 0.66458(2) 0.55741(3) 0.02214(7) Uani 1 1 d .
P1 P 0.74538(4) 0.40794(6) 0.59556(6) 0.01698(13) Uani 1 1 d .
H1 H 0.7848 0.3450 0.6923 0.020 Uiso 1 1 d R
Cl1 Cl 0.66633(5) 0.66495(7) 0.36653(7) 0.03316(16) Uani 1 1 d .
N1 N 0.66778(14) 0.51265(19) 0.62328(19) 0.0188(4) Uani 1 1 d .
C1 C 0.71470(16) 0.2716(2) 0.5054(2) 0.0206(5) Uani 1 1 d .
N2 N 0.81310(13) 0.51367(18) 0.5387(2) 0.0190(5) Uani 1 1 d .
C11 C 0.90263(16) 0.4960(2) 0.4828(2) 0.0225(5) Uani 1 1 d .
C2 C 0.67441(18) 0.2910(3) 0.3956(2) 0.0267(6) Uani 1 1 d .
H2 H 0.6638 0.3750 0.3680 0.032 Uiso 1 1 d R
C5 C 0.7056(2) 0.0401(3) 0.4762(3) 0.0381(8) Uani 1 1 d .
H5 H 0.7152 -0.0446 0.5026 0.046 Uiso 1 1 d R
C7 C 0.58131(17) 0.4982(3) 0.6865(2) 0.0224(5) Uani 1 1 d .
C14 C 0.95745(19) 0.6175(3) 0.5080(3) 0.0335(7) Uani 1 1 d .
H14A H 0.9714 0.6214 0.5907 0.040 Uiso 1 1 d R
H14B H 1.0124 0.6150 0.4632 0.040 Uiso 1 1 d R
H14C H 0.9232 0.6930 0.4859 0.040 Uiso 1 1 d R
C3 C 0.65000(19) 0.1848(3) 0.3276(3) 0.0352(7) Uani 1 1 d .
H3 H 0.6231 0.1967 0.2542 0.042 Uiso 1 1 d R
C8 C 0.50476(18) 0.4908(3) 0.5974(3) 0.0365(7) Uani 1 1 d .
H8A H 0.5131 0.4161 0.5475 0.044 Uiso 1 1 d R
H8B H 0.4485 0.4832 0.6387 0.044 Uiso 1 1 d R
H8C H 0.5043 0.5684 0.5499 0.044 Uiso 1 1 d R
C13 C 0.94843(17) 0.3771(3) 0.5364(3) 0.0344(7) Uani 1 1 d .
H13A H 0.9142 0.3006 0.5169 0.041 Uiso 1 1 d R
H13B H 1.0084 0.3689 0.5053 0.041 Uiso 1 1 d R
H13C H 0.9512 0.3865 0.6207 0.041 Uiso 1 1 d R
C4 C 0.6659(2) 0.0607(3) 0.3690(3) 0.0405(8) Uani 1 1 d .
H4 H 0.6494 -0.0104 0.3229 0.049 Uiso 1 1 d R
C9 C 0.5836(2) 0.3765(3) 0.7635(3) 0.0343(7) Uani 1 1 d .
H9A H 0.6346 0.3797 0.8155 0.041 Uiso 1 1 d R
H9B H 0.5291 0.3714 0.8092 0.041 Uiso 1 1 d R
H9C H 0.5882 0.3012 0.7135 0.041 Uiso 1 1 d R
C10 C 0.5697(2) 0.6179(3) 0.7653(3) 0.0355(7) Uani 1 1 d .
H10A H 0.5640 0.6942 0.7168 0.043 Uiso 1 1 d R
H10B H 0.5165 0.6081 0.8128 0.043 Uiso 1 1 d R
H10C H 0.6214 0.6268 0.8157 0.043 Uiso 1 1 d R
C12 C 0.8914(2) 0.4786(3) 0.3502(3) 0.0358(7) Uani 1 1 d .
H12A H 0.8610 0.5531 0.3179 0.043 Uiso 1 1 d R
H12B H 0.9498 0.4702 0.3143 0.043 Uiso 1 1 d R
H12C H 0.8566 0.4016 0.3346 0.043 Uiso 1 1 d R
C6 C 0.73080(17) 0.1460(2) 0.5469(4) 0.0280(6) Uani 1 1 d .
H6 H 0.7579 0.1327 0.6200 0.034 Uiso 1 1 d R

loop_
_atom_site_aniso_label
_atom_site_aniso_U_11
_atom_site_aniso_U_22
_atom_site_aniso_U_33
_atom_site_aniso_U_23
_atom_site_aniso_U_13
_atom_site_aniso_U_12
Ge1 0.02396(11) 0.01387(11) 0.02859(15) 0.00222(12) 0.00131(14) 0.00101(9)
P1 0.0195(2) 0.0141(3) 0.0173(3) 0.0008(2) -0.0002(2) 0.0005(2)
Cl1 0.0320(3) 0.0379(4) 0.0295(4) 0.0140(3) -0.0023(3) 0.0029(3)
N1 0.0202(10) 0.0146(10) 0.0217(12) 0.0003(8) 0.0036(8) 0.0010(8)
C1 0.0186(11) 0.0175(12) 0.0258(14) -0.0037(9) 0.0035(10) -0.0014(9)
N2 0.0188(9) 0.0151(9) 0.0231(14) 0.0008(8) 0.0019(9) -0.0007(7)
C11 0.0180(11) 0.0238(13) 0.0258(15) 0.0011(11) 0.0048(11) -0.0004(10)
C2 0.0265(13) 0.0312(15) 0.0224(16) -0.0045(11) 0.0017(11) -0.0033(11)
C5 0.0349(14) 0.0195(13) 0.060(2) -0.0100(13) 0.0169(16) -0.0018(12)
C7 0.0202(12) 0.0244(13) 0.0226(14) 0.0002(10) 0.0027(10) 0.0026(10)
C14 0.0263(13) 0.0334(15) 0.0409(18) -0.0050(12) 0.0103(12) -0.0072(12)
C3 0.0267(14) 0.050(2) 0.0284(17) -0.0151(14) 0.0069(12) -0.0103(13)
C8 0.0259(13) 0.0442(17) 0.039(2) 0.0026(14) -0.0053(13) -0.0036(12)
C13 0.0238(12) 0.0331(13) 0.046(2) 0.0107(13) 0.0088(13) 0.0096(10)
C4 0.0318(15) 0.0370(17) 0.053(2) -0.0251(16) 0.0188(15) -0.0121(13)
C9 0.0303(15) 0.0369(16) 0.0356(18) 0.0122(13) 0.0127(13) 0.0003(12)
C10 0.0317(15) 0.0375(16) 0.0375(19) -0.0090(14) 0.0095(13) 0.0075(13)
C12 0.0354(16) 0.0401(18) 0.0319(18) -0.0049(13) 0.0078(13) 0.0020(13)
C6 0.0286(11) 0.0193(11) 0.0361(19) 0.0008(14) 0.0042(13) 0.0013(9)

loop_
_atom_type_symbol
_atom_type_description
_atom_type_scat_dispersion_real
_atom_type_scat_dispersion_imag
_atom_type_scat_source
C C 0.0033 0.0016 'International Tables Vol C Tables 4.2.6.8 and 6.1.1.4'
H H 0.0000 0.0000 'International Tables Vol C Tables 4.2.6.8 and 6.1.1.4'
N N 0.0061 0.0033 'International Tables Vol C Tables 4.2.6.8 and 6.1.1.4'
P P 0.1023 0.0942 'International Tables Vol C Tables 4.2.6.8 and 6.1.1.4'
Cl Cl 0.1484 0.1585 'International Tables Vol C Tables 4.2.6.8 and 6.1.1.4'
Ge Ge 0.1547 1.8001 'International Tables Vol C Tables 4.2.6.8 and 6.1.1.4'

loop_
_exptl_crystal_face_index_h
_exptl_crystal_face_index_k
_exptl_crystal_face_index_l
_exptl_crystal_face_perp_dist
-1 0 0 0.153
0 -1 0 0.072
1 1 0 0.082
0 0 -1 0.088
0 0 1 0.120
0 1 0 0.147
0 -1 -1 0.089

loop_
_geom_angle_atom_site_label_1
_geom_angle_atom_site_label_2
_geom_angle_atom_site_label_3
_geom_angle
N1 Ge1 N2 73.38(8)
N1 Ge1 Cl1 98.66(7)
N2 Ge1 Cl1 98.82(7)
N1 Ge1 P1 36.58(6)
N2 Ge1 P1 36.80(6)
Cl1 Ge1 P1 100.38(3)
N1 P1 N2 94.23(10)
N1 P1 C1 116.89(11)
N2 P1 C1 117.15(12)
N1 P1 Ge1 47.00(7)
N2 P1 Ge1 47.24(7)
C1 P1 Ge1 131.09(9)
N1 P1 H1 117.1
N2 P1 H1 111.3
C1 P1 H1 101.1
Ge1 P1 H1 127.8
C7 N1 P1 130.54(17)
C7 N1 Ge1 132.86(16)
P1 N1 Ge1 96.43(10)
C6 C1 C2 120.5(3)
C6 C1 P1 119.1(2)
C2 C1 P1 120.4(2)
C11 N2 P1 130.23(16)
C11 N2 Ge1 133.62(15)
P1 N2 Ge1 95.95(9)
N2 C11 C14 107.4(2)
N2 C11 C12 109.8(2)
C14 C11 C12 110.0(2)
N2 C11 C13 109.1(2)
C14 C11 C13 110.2(2)
C12 C11 C13 110.4(2)
C3 C2 C1 119.7(3)
C3 C2 H2 120.0
C1 C2 H2 120.3
C4 C5 C6 120.2(3)
C4 C5 H5 119.8
C6 C5 H5 120.0
N1 C7 C8 109.4(2)
N1 C7 C9 109.9(2)
C8 C7 C9 110.8(2)
N1 C7 C10 107.4(2)
C8 C7 C10 110.1(2)
C9 C7 C10 109.1(2)
C11 C14 H14A 109.5
C11 C14 H14B 109.5
H14A C14 H14B 109.5
C11 C14 H14C 109.4
H14A C14 H14C 109.5
H14B C14 H14C 109.5
C4 C3 C2 119.7(3)
C4 C3 H3 119.9
C2 C3 H3 120.4
C7 C8 H8A 109.5
C7 C8 H8B 109.3
H8A C8 H8B 109.5
C7 C8 H8C 109.6
H8A C8 H8C 109.5
H8B C8 H8C 109.5
C11 C13 H13A 109.1
C11 C13 H13B 109.7
H13A C13 H13B 109.5
C11 C13 H13C 109.5
H13A C13 H13C 109.5
H13B C13 H13C 109.5
C5 C4 C3 121.3(3)
C5 C4 H4 119.4
C3 C4 H4 119.3
C7 C9 H9A 109.9
C7 C9 H9B 109.6
H9A C9 H9B 109.5
C7 C9 H9C 108.9
H9A C9 H9C 109.5
H9B C9 H9C 109.5
C7 C10 H10A 109.4
C7 C10 H10B 109.6
H10A C10 H10B 109.5
C7 C10 H10C 109.5
H10A C10 H10C 109.5
H10B C10 H10C 109.5
C11 C12 H12A 109.5
C11 C12 H12B 109.2
H12A C12 H12B 109.5
C11 C12 H12C 109.7
H12A C12 H12C 109.5
H12B C12 H12C 109.5
C1 C6 C5 118.6(3)
C1 C6 H6 120.7
C5 C6 H6 120.6

loop_
_geom_bond_atom_site_label_1
_geom_bond_atom_site_label_2
_geom_bond_distance
Ge1 N1 1.970(2)
Ge1 N2 1.9762(19)
Ge1 Cl1 2.3670(8)
Ge1 P1 2.6770(7)
P1 N1 1.605(2)
P1 N2 1.612(2)
P1 C1 1.791(3)
P1 H1 1.3986
N1 C7 1.476(3)
C1 C6 1.393(4)
C1 C2 1.393(4)
N2 C11 1.482(3)
C11 C14 1.515(4)
C11 C12 1.520(4)
C11 C13 1.522(4)
C2 C3 1.382(4)
C2 H2 0.9300
C5 C4 1.365(5)
C5 C6 1.401(4)
C5 H5 0.9300
C7 C8 1.520(4)
C7 C9 1.523(4)
C7 C10 1.529(4)
C14 H14A 0.9600
C14 H14B 0.9601
C14 H14C 0.9600
C3 C4 1.378(5)
C3 H3 0.9299
C8 H8A 0.9602
C8 H8B 0.9599
C8 H8C 0.9599
C13 H13A 0.9600
C13 H13B 0.9600
C13 H13C 0.9599
C4 H4 0.9299
C9 H9A 0.9599
C9 H9B 0.9600
C9 H9C 0.9600
C10 H10A 0.9600
C10 H10B 0.9600
C10 H10C 0.9601
C12 H12A 0.9600
C12 H12B 0.9600
C12 H12C 0.9600
C6 H6 0.9300
